data_4029889
loop_
_publ_author_name
'Chen, Xiao-Lan'
'Li, Xu'
'Qu, Ling-Bo'
'Tang, Yu-Chun'
'Mai, Wen-Peng'
'Wei, Dong-Hui'
'Bi, Wen-Zhu'
'Duan, Li-Kun'
'Sun, Kai'
'Chen, Jian-Yu'
'Ke, Dian-Dian'
'Zhao, Yu-Fen'

_publ_section_title
;
 Peroxides as &quot;Switches&quot; of Dialkyl H-Phosphonate: Two Mild and
 Metal-Free Methods for Preparation of 2-Acylbenzothiazoles and Dialkyl
 Benzothiazol-2-ylphosphonates.
;
_journal_issue 17
_journal_name_full 'The Journal of organic chemistry'
_journal_page_first 8407
_journal_page_last 8416
_journal_paper_doi 10.1021/jo501791n
_journal_volume 79
_journal_year 2014
_chemical_formula_sum 'C11 H10 Br N O S'
_chemical_formula_weight 284.17
_chemical_name_systematic
; 
 ? 
;
_space_group_IT_number 2
_symmetry_cell_setting triclinic
_symmetry_space_group_name_Hall '-P 1'
_symmetry_space_group_name_H-M 'P -1'
_atom_sites_solution_hydrogens geom
_atom_sites_solution_primary direct
_atom_sites_solution_secondary difmap
_audit_creation_method SHELXL-97
_cell_angle_alpha 85.250(8)
_cell_angle_beta 86.847(11)
_cell_angle_gamma 88.964(10)
_cell_formula_units_Z 4
_cell_length_a 6.1759(11)
_cell_length_b 11.8443(10)
_cell_length_c 15.9609(16)
_cell_measurement_temperature 291(2)
_cell_volume 1161.6(3)
_computing_structure_refinement 'SHELXL-97 (Sheldrick, 1997)'
_computing_structure_solution 'SHELXS-97 (Sheldrick, 1990)'
_diffrn_ambient_temperature 291(2)
_diffrn_measured_fraction_theta_full 0.995
_diffrn_measured_fraction_theta_max 0.995
_diffrn_radiation_monochromator graphite
_diffrn_radiation_source 'fine-focus sealed tube'
_diffrn_radiation_type CuK\a
_diffrn_radiation_wavelength 1.54184
_diffrn_reflns_av_R_equivalents 0.0290
_diffrn_reflns_av_sigmaI/netI 0.0453
_diffrn_reflns_limit_h_max 7
_diffrn_reflns_limit_h_min -4
_diffrn_reflns_limit_k_max 14
_diffrn_reflns_limit_k_min -14
_diffrn_reflns_limit_l_max 19
_diffrn_reflns_limit_l_min -19
_diffrn_reflns_number 6990
_diffrn_reflns_theta_full 67.14
_diffrn_reflns_theta_max 67.14
_diffrn_reflns_theta_min 3.75
_exptl_absorpt_coefficient_mu 6.282
_exptl_absorpt_correction_T_max 0.2920
_exptl_absorpt_correction_T_min 0.2545
_exptl_crystal_density_diffrn 1.625
_exptl_crystal_density_method 'not measured'
_exptl_crystal_F_000 568
_exptl_crystal_size_max 0.30
_exptl_crystal_size_mid 0.28
_exptl_crystal_size_min 0.26
_refine_diff_density_max 0.708
_refine_diff_density_min -0.617
_refine_diff_density_rms 0.086
_refine_ls_extinction_method none
_refine_ls_goodness_of_fit_ref 1.026
_refine_ls_hydrogen_treatment mixed
_refine_ls_matrix_type full
_refine_ls_number_parameters 275
_refine_ls_number_reflns 4142
_refine_ls_number_restraints 0
_refine_ls_restrained_S_all 1.026
_refine_ls_R_factor_all 0.0570
_refine_ls_R_factor_gt 0.0455
_refine_ls_shift/su_max 0.000
_refine_ls_shift/su_mean 0.000
_refine_ls_structure_factor_coef Fsqd
_refine_ls_weighting_details 'calc w=1/[\s^2^(Fo^2^)+(0.0719P)^2^+0.0000P] where P=(Fo^2^+2Fc^2^)/3'
_refine_ls_weighting_scheme calc
_refine_ls_wR_factor_gt 0.1181
_refine_ls_wR_factor_ref 0.1297
_reflns_number_gt 3311
_reflns_number_total 4142
_reflns_threshold_expression >2sigma(I)
_cod_data_source_file jo501791n_si_001.cif
_cod_data_source_block 20120684
_cod_depositor_comments
;
The following automatic conversions were performed:

'_symmetry_cell_setting' value 'Triclinic' changed to 'triclinic'
according to
/home/saulius/struct/COD-crude-data--automatic-downloads/rss-feeds/ACS/lib/dictionaries/cif_core.dic
dictionary named 'cif_core.dic' version 2.4.2 from 2011-04-26.

Automatic conversion script
Id: cif_fix_values 2281 2013-09-26 08:29:07Z andrius 

 Adding full bibliography for 4029889--4029890.cif.
;
_cod_original_cell_volume 1161.6(2)
_cod_original_sg_symbol_H-M P-1
_cod_database_code 4029889

loop_
_symmetry_equiv_pos_as_xyz
'x, y, z'
'-x, -y, -z'

loop_
_atom_site_label
_atom_site_type_symbol
_atom_site_fract_x
_atom_site_fract_y
_atom_site_fract_z
_atom_site_U_iso_or_equiv
_atom_site_adp_type
_atom_site_occupancy
_atom_site_symmetry_multiplicity
_atom_site_calc_flag
_atom_site_refinement_flags
Br1 Br 1.40274(8) 0.32828(4) 0.95498(3) 0.06764(17) Uani 1 1 d .
Br1' Br 0.11065(8) 0.82733(4) 0.95122(3) 0.06743(17) Uani 1 1 d .
S1' S 0.84714(19) 0.83394(8) 0.72460(7) 0.0605(3) Uani 1 1 d .
S4 S 0.72142(18) 0.33017(8) 0.73212(7) 0.0587(3) Uani 1 1 d .
O1 O 0.3353(6) 0.3910(3) 0.6397(3) 0.0847(11) Uani 1 1 d .
O1' O 1.2497(7) 0.8989(3) 0.6277(3) 0.0971(14) Uani 1 1 d .
N1 N 0.6630(5) 0.5407(3) 0.7646(2) 0.0498(7) Uani 1 1 d .
N1' N 0.8900(5) 1.0417(3) 0.7623(2) 0.0524(7) Uani 1 1 d .
C1 C 1.0621(7) 0.3316(3) 0.8417(3) 0.0549(9) Uani 1 1 d .
H1 H 1.0987 0.2561 0.8356 0.066 Uiso 1 1 calc R
C1' C 0.4799(7) 0.8324(3) 0.8373(3) 0.0531(9) Uani 1 1 d .
H1' H 0.4478 0.7577 0.8295 0.064 Uiso 1 1 calc R
C2 C 1.1735(6) 0.3958(3) 0.8926(2) 0.0513(8) Uani 1 1 d .
C2' C 0.3536(6) 0.8951(3) 0.8907(2) 0.0508(8) Uani 1 1 d .
C3 C 1.1234(7) 0.5102(3) 0.9028(3) 0.0555(9) Uani 1 1 d .
H3 H 1.2035 0.5509 0.9374 0.067 Uiso 1 1 calc R
C3' C 0.3984(7) 1.0080(3) 0.9034(3) 0.0576(9) Uani 1 1 d .
H3' H 0.3084 1.0477 0.9396 0.069 Uiso 1 1 calc R
C4 C 0.9556(7) 0.5607(3) 0.8612(3) 0.0574(9) Uani 1 1 d .
H4 H 0.9213 0.6365 0.8671 0.069 Uiso 1 1 calc R
C4' C 0.5762(7) 1.0594(3) 0.8621(3) 0.0595(10) Uani 1 1 d .
H4' H 0.6074 1.1341 0.8702 0.071 Uiso 1 1 calc R
C5 C 0.8354(6) 0.4991(3) 0.8098(2) 0.0481(8) Uani 1 1 d .
C5' C 0.7097(6) 0.9987(3) 0.8078(2) 0.0470(8) Uani 1 1 d .
C6 C 0.8922(6) 0.3852(3) 0.7998(2) 0.0475(8) Uani 1 1 d .
C6' C 0.6579(6) 0.8864(3) 0.7958(2) 0.0482(8) Uani 1 1 d .
C7 C 0.5893(6) 0.4622(3) 0.7224(2) 0.0499(8) Uani 1 1 d .
C7' C 0.9743(6) 0.9651(3) 0.7168(3) 0.0499(8) Uani 1 1 d .
C8 C 0.4054(6) 0.4747(4) 0.6650(3) 0.0544(9) Uani 1 1 d .
C8' C 1.1695(7) 0.9809(4) 0.6569(3) 0.0579(9) Uani 1 1 d .
C9 C 0.3286(6) 0.5935(4) 0.6392(3) 0.0547(9) Uani 1 1 d .
H9 H 0.3058 0.6340 0.6902 0.066 Uiso 1 1 calc R
C9' C 1.2443(6) 1.1009(4) 0.6343(3) 0.0561(9) Uani 1 1 d .
H9' H 1.2277 1.1429 0.6847 0.067 Uiso 1 1 calc R
C10 C 0.5024(8) 0.6548(4) 0.5827(3) 0.0701(12) Uani 1 1 d .
H10D H 0.6318 0.6592 0.6129 0.105 Uiso 1 1 calc R
H10E H 0.4519 0.7299 0.5656 0.105 Uiso 1 1 calc R
H10F H 0.5333 0.6140 0.5338 0.105 Uiso 1 1 calc R
C10' C 1.1007(8) 1.1559(5) 0.5684(4) 0.0858(17) Uani 1 1 d .
H10A H 1.1162 1.1159 0.5185 0.129 Uiso 1 1 calc R
H10B H 1.1424 1.2333 0.5552 0.129 Uiso 1 1 calc R
H10C H 0.9522 1.1536 0.5897 0.129 Uiso 1 1 calc R
C11 C 0.1142(8) 0.5916(5) 0.5974(4) 0.0822(15) Uani 1 1 d .
H11D H 0.1331 0.5527 0.5470 0.123 Uiso 1 1 calc R
H11E H 0.0652 0.6679 0.5835 0.123 Uiso 1 1 calc R
H11F H 0.0087 0.5530 0.6353 0.123 Uiso 1 1 calc R
C11' C 1.4806(7) 1.1040(5) 0.6027(3) 0.0690(12) Uani 1 1 d .
H11A H 1.5690 1.0689 0.6454 0.103 Uiso 1 1 calc R
H11B H 1.5235 1.1812 0.5897 0.103 Uiso 1 1 calc R
H11C H 1.4988 1.0638 0.5529 0.103 Uiso 1 1 calc R

loop_
_atom_site_aniso_label
_atom_site_aniso_U_11
_atom_site_aniso_U_22
_atom_site_aniso_U_33
_atom_site_aniso_U_23
_atom_site_aniso_U_13
_atom_site_aniso_U_12
Br1 0.0669(3) 0.0709(3) 0.0660(3) -0.0083(2) -0.0137(2) 0.0191(2)
Br1' 0.0650(3) 0.0677(3) 0.0694(3) -0.0068(2) 0.0057(2) -0.0158(2)
S1' 0.0733(6) 0.0423(5) 0.0655(6) -0.0099(4) 0.0093(5) -0.0013(4)
S4 0.0726(6) 0.0416(5) 0.0635(6) -0.0081(4) -0.0140(5) 0.0003(4)
O1 0.094(3) 0.064(2) 0.100(3) -0.0105(19) -0.037(2) -0.0101(18)
O1' 0.100(3) 0.059(2) 0.128(4) -0.016(2) 0.050(3) 0.0033(19)
N1 0.0556(17) 0.0422(16) 0.0512(17) -0.0031(13) -0.0028(14) 0.0027(13)
N1' 0.0572(18) 0.0437(17) 0.0560(18) -0.0027(14) -0.0042(14) 0.0008(13)
C1 0.064(2) 0.044(2) 0.056(2) -0.0037(17) -0.0005(18) 0.0084(16)
C1' 0.064(2) 0.0418(19) 0.054(2) -0.0035(16) -0.0050(17) -0.0076(16)
C2 0.0522(19) 0.053(2) 0.0468(19) 0.0009(16) -0.0006(15) 0.0080(16)
C2' 0.054(2) 0.049(2) 0.0475(19) 0.0044(15) -0.0043(15) -0.0037(16)
C3 0.066(2) 0.049(2) 0.052(2) -0.0071(17) -0.0089(18) -0.0003(17)
C3' 0.066(2) 0.047(2) 0.059(2) -0.0070(17) 0.0036(19) 0.0013(17)
C4 0.073(3) 0.0405(19) 0.061(2) -0.0089(17) -0.0118(19) 0.0061(17)
C4' 0.074(3) 0.040(2) 0.065(2) -0.0122(17) 0.007(2) -0.0041(17)
C5 0.055(2) 0.0424(18) 0.0461(18) -0.0010(15) 0.0009(15) 0.0027(15)
C5' 0.0550(19) 0.0409(18) 0.0451(18) -0.0018(14) -0.0051(15) -0.0007(15)
C6 0.057(2) 0.0414(18) 0.0438(18) -0.0028(14) 0.0026(15) -0.0014(15)
C6' 0.058(2) 0.0414(18) 0.0453(18) -0.0039(15) -0.0073(15) 0.0034(15)
C7 0.055(2) 0.0444(19) 0.050(2) -0.0014(15) 0.0004(16) -0.0011(15)
C7' 0.056(2) 0.0405(19) 0.053(2) 0.0003(15) -0.0046(16) 0.0026(15)
C8 0.055(2) 0.055(2) 0.054(2) -0.0057(17) -0.0007(17) -0.0037(17)
C8' 0.059(2) 0.053(2) 0.061(2) -0.0017(18) 0.0001(18) 0.0045(17)
C9 0.049(2) 0.061(2) 0.054(2) -0.0064(18) -0.0007(16) 0.0055(17)
C9' 0.054(2) 0.055(2) 0.059(2) -0.0058(18) 0.0003(17) -0.0022(17)
C10 0.066(3) 0.057(3) 0.084(3) 0.009(2) -0.001(2) 0.001(2)
C10' 0.057(3) 0.079(3) 0.117(5) 0.032(3) -0.018(3) -0.006(2)
C11 0.056(3) 0.105(4) 0.083(3) 0.009(3) -0.013(2) 0.001(3)
C11' 0.055(2) 0.078(3) 0.074(3) -0.001(2) -0.008(2) -0.002(2)

loop_
_atom_type_symbol
_atom_type_description
_atom_type_scat_dispersion_real
_atom_type_scat_dispersion_imag
_atom_type_scat_source
C C 0.0181 0.0091 'International Tables Vol C Tables 4.2.6.8 and 6.1.1.4'
H H 0.0000 0.0000 'International Tables Vol C Tables 4.2.6.8 and 6.1.1.4'
Br Br -0.6763 1.2805 'International Tables Vol C Tables 4.2.6.8 and 6.1.1.4'
N N 0.0311 0.0180 'International Tables Vol C Tables 4.2.6.8 and 6.1.1.4'
O O 0.0492 0.0322 'International Tables Vol C Tables 4.2.6.8 and 6.1.1.4'
S S 0.3331 0.5567 'International Tables Vol C Tables 4.2.6.8 and 6.1.1.4'

loop_
_geom_angle_atom_site_label_1
_geom_angle_atom_site_label_2
_geom_angle_atom_site_label_3
_geom_angle
C6' S1' C7' 88.50(19)
C6 S4 C7 88.39(19)
C7 N1 C5 110.0(3)
C7' N1' C5' 109.4(3)
C2 C1 C6 116.7(4)
C2 C1 H1 121.7
C6 C1 H1 121.7
C2' C1' C6' 116.6(4)
C2' C1' H1' 121.7
C6' C1' H1' 121.7
C1 C2 C3 123.1(4)
C1 C2 Br1 119.6(3)
C3 C2 Br1 117.3(3)
C1' C2' C3' 122.7(4)
C1' C2' Br1' 119.4(3)
C3' C2' Br1' 117.8(3)
C4 C3 C2 119.1(4)
C4 C3 H3 120.5
C2 C3 H3 120.5
C4' C3' C2' 119.6(4)
C4' C3' H3' 120.2
C2' C3' H3' 120.2
C3 C4 C5 120.2(4)
C3 C4 H4 119.9
C5 C4 H4 119.9
C3' C4' C5' 119.5(4)
C3' C4' H4' 120.2
C5' C4' H4' 120.2
N1 C5 C4 125.6(4)
N1 C5 C6 115.1(4)
C4 C5 C6 119.3(4)
N1' C5' C4' 124.7(4)
N1' C5' C6' 116.1(3)
C4' C5' C6' 119.2(4)
C1 C6 C5 121.6(4)
C1 C6 S4 128.6(3)
C5 C6 S4 109.8(3)
C1' C6' C5' 122.3(4)
C1' C6' S1' 128.8(3)
C5' C6' S1' 109.0(3)
N1 C7 C8 126.1(4)
N1 C7 S4 116.7(3)
C8 C7 S4 117.2(3)
N1' C7' C8' 125.2(4)
N1' C7' S1' 117.1(3)
C8' C7' S1' 117.7(3)
O1 C8 C7 118.4(4)
O1 C8 C9 124.3(4)
C7 C8 C9 117.2(4)
O1' C8' C7' 118.3(4)
O1' C8' C9' 124.5(4)
C7' C8' C9' 117.1(4)
C8 C9 C11 110.7(4)
C8 C9 C10 109.7(3)
C11 C9 C10 112.1(4)
C8 C9 H9 108.1
C11 C9 H9 108.1
C10 C9 H9 108.1
C8' C9' C10' 108.6(4)
C8' C9' C11' 111.6(4)
C10' C9' C11' 110.8(4)
C8' C9' H9' 108.6
C10' C9' H9' 108.6
C11' C9' H9' 108.6
C9 C10 H10D 109.5
C9 C10 H10E 109.5
H10D C10 H10E 109.5
C9 C10 H10F 109.5
H10D C10 H10F 109.5
H10E C10 H10F 109.5
C9' C10' H10A 109.5
C9' C10' H10B 109.5
H10A C10' H10B 109.5
C9' C10' H10C 109.5
H10A C10' H10C 109.5
H10B C10' H10C 109.5
C9 C11 H11D 109.5
C9 C11 H11E 109.5
H11D C11 H11E 109.5
C9 C11 H11F 109.5
H11D C11 H11F 109.5
H11E C11 H11F 109.5
C9' C11' H11A 109.5
C9' C11' H11B 109.5
H11A C11' H11B 109.5
C9' C11' H11C 109.5
H11A C11' H11C 109.5
H11B C11' H11C 109.5

loop_
_geom_bond_atom_site_label_1
_geom_bond_atom_site_label_2
_geom_bond_distance
Br1 C2 1.902(4)
Br1' C2' 1.893(4)
S1' C6' 1.729(4)
S1' C7' 1.746(4)
S4 C6 1.723(4)
S4 C7 1.750(4)
O1 C8 1.198(5)
O1' C8' 1.199(5)
N1 C7 1.296(5)
N1 C5 1.379(5)
N1' C7' 1.293(5)
N1' C5' 1.378(5)
C1 C2 1.377(6)
C1 C6 1.391(6)
C1 H1 0.9300
C1' C2' 1.376(6)
C1' C6' 1.390(6)
C1' H1' 0.9300
C2 C3 1.405(6)
C2' C3' 1.404(6)
C3 C4 1.364(6)
C3 H3 0.9300
C3' C4' 1.374(6)
C3' H3' 0.9300
C4 C5 1.393(6)
C4 H4 0.9300
C4' C5' 1.397(6)
C4' H4' 0.9300
C5 C6 1.408(5)
C5' C6' 1.404(5)
C7 C8 1.495(6)
C7' C8' 1.501(6)
C8 C9 1.510(6)
C8' C9' 1.512(6)
C9 C11 1.516(6)
C9 C10 1.519(6)
C9 H9 0.9800
C9' C10' 1.512(6)
C9' C11' 1.518(6)
C9' H9' 0.9800
C10 H10D 0.9600
C10 H10E 0.9600
C10 H10F 0.9600
C10' H10A 0.9600
C10' H10B 0.9600
C10' H10C 0.9600
C11 H11D 0.9600
C11 H11E 0.9600
C11 H11F 0.9600
C11' H11A 0.9600
C11' H11B 0.9600
C11' H11C 0.9600

loop_
_geom_torsion_atom_site_label_1
_geom_torsion_atom_site_label_2
_geom_torsion_atom_site_label_3
_geom_torsion_atom_site_label_4
_geom_torsion
C6 C1 C2 C3 -0.4(6)
C6 C1 C2 Br1 178.1(3)
C6' C1' C2' C3' 0.1(6)
C6' C1' C2' Br1' -179.0(3)
C1 C2 C3 C4 0.6(7)
Br1 C2 C3 C4 -177.9(3)
C1' C2' C3' C4' -0.6(7)
Br1' C2' C3' C4' 178.5(3)
C2 C3 C4 C5 0.4(7)
C2' C3' C4' C5' 0.2(7)
C7 N1 C5 C4 179.0(4)
C7 N1 C5 C6 0.6(5)
C3 C4 C5 N1 -179.9(4)
C3 C4 C5 C6 -1.5(6)
C7' N1' C5' C4' -178.4(4)
C7' N1' C5' C6' 0.0(5)
C3' C4' C5' N1' 179.1(4)
C3' C4' C5' C6' 0.7(7)
C2 C1 C6 C5 -0.8(6)
C2 C1 C6 S4 -179.9(3)
N1 C5 C6 C1 -179.7(3)
C4 C5 C6 C1 1.7(6)
N1 C5 C6 S4 -0.4(4)
C4 C5 C6 S4 -179.0(3)
C7 S4 C6 C1 179.4(4)
C7 S4 C6 C5 0.1(3)
C2' C1' C6' C5' 0.8(6)
C2' C1' C6' S1' -179.5(3)
N1' C5' C6' C1' -179.7(4)
C4' C5' C6' C1' -1.2(6)
N1' C5' C6' S1' 0.5(4)
C4' C5' C6' S1' 179.0(3)
C7' S1' C6' C1' 179.6(4)
C7' S1' C6' C5' -0.6(3)
C5 N1 C7 C8 -179.1(4)
C5 N1 C7 S4 -0.5(4)
C6 S4 C7 N1 0.2(3)
C6 S4 C7 C8 179.0(3)
C5' N1' C7' C8' 178.4(4)
C5' N1' C7' S1' -0.5(4)
C6' S1' C7' N1' 0.7(3)
C6' S1' C7' C8' -178.3(3)
N1 C7 C8 O1 -169.5(4)
S4 C7 C8 O1 11.8(6)
N1 C7 C8 C9 13.7(6)
S4 C7 C8 C9 -164.9(3)
N1' C7' C8' O1' 169.4(5)
S1' C7' C8' O1' -11.8(6)
N1' C7' C8' C9' -13.7(6)
S1' C7' C8' C9' 165.2(3)
O1 C8 C9 C11 15.6(6)
C7 C8 C9 C11 -167.8(4)
O1 C8 C9 C10 -108.5(5)
C7 C8 C9 C10 68.0(5)
O1' C8' C9' C10' 97.4(6)
C7' C8' C9' C10' -79.4(5)
O1' C8' C9' C11' -25.0(7)
C7' C8' C9' C11' 158.2(4)
